data_7112365
loop_
_publ_author_name
'Yan, Xiao-Sheng'
'Wu, Kun'
'Yuan, Yuan'
'Zhan, Ying'
'Wang, Jin-He'
'Li, Zhao'
'Jiang, Yun-Bao'

_publ_section_title
;
 \b-Turn structure in glycinylphenylalanine dipeptide based N-amidothioureas
;
_journal_coden_ASTM CHCOFS
_journal_issue 79
_journal_name_full
;
 Chemical Communications (Cambridge, United Kingdom)
;
_journal_page_first 8943
_journal_page_last 8945
_journal_paper_doi 10.1039/c3cc44336a
_journal_volume 49
_journal_year 2013
_chemical_formula_sum 'C20 H25 N5 O2 S'
_chemical_formula_weight 399.51
_space_group_IT_number 19
_symmetry_space_group_name_Hall 'P 2ac 2ab'
_symmetry_space_group_name_H-M 'P 21 21 21'
_atom_sites_solution_hydrogens geom
_atom_sites_solution_primary direct
_atom_sites_solution_secondary difmap
_audit_creation_method SHELXL-97
_cell_angle_alpha 90.00
_cell_angle_beta 90.00
_cell_angle_gamma 90.00
_cell_formula_units_Z 4
_cell_length_a 8.7524(4)
_cell_length_b 15.1376(7)
_cell_length_c 15.8697(8)
_cell_measurement_temperature 293(2)
_cell_volume 2102.58(17)
_computing_structure_refinement 'SHELXL-97 (Sheldrick, 1997)'
_computing_structure_solution 'SHELXS-97 (Sheldrick, 1990)'
_diffrn_ambient_temperature 293(2)
_diffrn_measured_fraction_theta_full 0.998
_diffrn_measured_fraction_theta_max 0.998
_diffrn_radiation_monochromator graphite
_diffrn_radiation_source 'fine-focus sealed tube'
_diffrn_radiation_type MoK\a
_diffrn_radiation_wavelength 0.71073
_diffrn_reflns_av_R_equivalents 0.0211
_diffrn_reflns_av_sigmaI/netI 0.0392
_diffrn_reflns_limit_h_max 6
_diffrn_reflns_limit_h_min -10
_diffrn_reflns_limit_k_max 18
_diffrn_reflns_limit_k_min -11
_diffrn_reflns_limit_l_max 8
_diffrn_reflns_limit_l_min -18
_diffrn_reflns_number 5437
_diffrn_reflns_theta_full 25.00
_diffrn_reflns_theta_max 25.00
_diffrn_reflns_theta_min 2.90
_exptl_absorpt_coefficient_mu 0.179
_exptl_crystal_density_diffrn 1.262
_exptl_crystal_density_method 'not measured'
_exptl_crystal_F_000 848
_refine_diff_density_max 0.214
_refine_diff_density_min -0.175
_refine_diff_density_rms 0.035
_refine_ls_abs_structure_details 'Flack H D (1983), Acta Cryst. A39, 876-881'
_refine_ls_abs_structure_Flack -0.03(8)
_refine_ls_extinction_method none
_refine_ls_goodness_of_fit_ref 0.814
_refine_ls_hydrogen_treatment mixed
_refine_ls_matrix_type full
_refine_ls_number_parameters 253
_refine_ls_number_reflns 3517
_refine_ls_number_restraints 0
_refine_ls_restrained_S_all 0.814
_refine_ls_R_factor_all 0.0411
_refine_ls_R_factor_gt 0.0360
_refine_ls_shift/su_max 0.001
_refine_ls_shift/su_mean 0.000
_refine_ls_structure_factor_coef Fsqd
_refine_ls_weighting_details 'calc w=1/[\s^2^(Fo^2^)+(0.1000P)^2^+0.0000P] where P=(Fo^2^+2Fc^2^)/3'
_refine_ls_weighting_scheme calc
_refine_ls_wR_factor_gt 0.1040
_refine_ls_wR_factor_ref 0.1088
_reflns_number_gt 3201
_reflns_number_total 3517
_reflns_threshold_expression >2sigma(I)
_cod_data_source_file c3cc44336a.txt
_cod_data_source_block p2
_cod_database_code 7112365

loop_
_symmetry_equiv_pos_as_xyz
'x, y, z'
'-x+1/2, -y, z+1/2'
'-x, y+1/2, -z+1/2'
'x+1/2, -y+1/2, -z'

loop_
_atom_site_label
_atom_site_type_symbol
_atom_site_fract_x
_atom_site_fract_y
_atom_site_fract_z
_atom_site_U_iso_or_equiv
_atom_site_adp_type
_atom_site_occupancy
_atom_site_symmetry_multiplicity
_atom_site_calc_flag
_atom_site_refinement_flags
S1 S 0.46172(8) 0.97282(4) 1.06929(4) 0.0426(2) Uani 1 1 d .
O1 O 0.56008(16) 0.73368(11) 0.92908(10) 0.0323(4) Uani 1 1 d .
O2 O 0.14489(17) 0.74067(11) 0.83820(10) 0.0328(4) Uani 1 1 d .
N2 N 0.39152(19) 0.80723(13) 1.05293(12) 0.0283(4) Uani 1 1 d .
H2A H 0.4328 0.8014 1.1018 0.034 Uiso 1 1 calc R
C14 C 0.3692(2) 0.62522(15) 0.89455(13) 0.0261(5) Uani 1 1 d .
H14A H 0.2696 0.6084 0.9177 0.031 Uiso 1 1 calc R
N3 N 0.3473(2) 0.73219(12) 1.00910(11) 0.0256(4) Uani 1 1 d .
H3A H 0.2642 0.7052 1.0224 0.031 Uiso 1 1 calc R
N1 N 0.27585(19) 0.89509(12) 0.95464(12) 0.0273(4) Uani 1 1 d .
H1A H 0.2348 0.8457 0.9403 0.033 Uiso 1 1 calc R
N4 N 0.3501(2) 0.65578(13) 0.80864(11) 0.0281(4) Uani 1 1 d .
H4A H 0.4120 0.6372 0.7705 0.034 Uiso 1 1 calc R
C1 C 0.2312(2) 0.96856(15) 0.90426(14) 0.0278(5) Uani 1 1 d .
C16 C 0.4349(2) 0.70168(15) 0.94562(13) 0.0244(4) Uani 1 1 d .
C13 C 0.4772(3) 0.54552(16) 0.89743(15) 0.0319(5) Uani 1 1 d .
H13A H 0.5777 0.5634 0.8783 0.038 Uiso 1 1 calc R
H13B H 0.4866 0.5252 0.9552 0.038 Uiso 1 1 calc R
C15 C 0.3715(2) 0.89001(15) 1.02085(13) 0.0267(5) Uani 1 1 d .
C6 C 0.1149(2) 0.95265(16) 0.84648(15) 0.0334(5) Uani 1 1 d .
H6A H 0.0662 0.8981 0.8458 0.040 Uiso 1 1 calc R
C12 C 0.4205(2) 0.47076(15) 0.84315(14) 0.0293(5) Uani 1 1 d .
C11 C 0.2923(3) 0.42201(16) 0.86669(16) 0.0344(6) Uani 1 1 d .
H11A H 0.2446 0.4337 0.9178 0.041 Uiso 1 1 calc R
C4 C 0.1415(3) 1.09901(18) 0.79106(17) 0.0426(6) Uani 1 1 d .
H4B H 0.1122 1.1425 0.7530 0.051 Uiso 1 1 calc R
C17 C 0.2391(2) 0.71181(15) 0.78699(14) 0.0277(5) Uani 1 1 d .
N5 N 0.3366(2) 0.69056(16) 0.64125(12) 0.0390(5) Uani 1 1 d .
C18 C 0.2376(3) 0.74222(18) 0.69678(15) 0.0363(6) Uani 1 1 d .
H18A H 0.1337 0.7391 0.6757 0.044 Uiso 1 1 calc R
H18B H 0.2694 0.8036 0.6948 0.044 Uiso 1 1 calc R
C5 C 0.0716(3) 1.01698(18) 0.79058(17) 0.0416(6) Uani 1 1 d .
H5A H -0.0056 1.0054 0.7519 0.050 Uiso 1 1 calc R
C8 C 0.4343(3) 0.38527(19) 0.71619(17) 0.0508(7) Uani 1 1 d .
H8A H 0.4837 0.3726 0.6657 0.061 Uiso 1 1 calc R
C10 C 0.2352(3) 0.35631(17) 0.81465(18) 0.0402(6) Uani 1 1 d .
H10A H 0.1495 0.3243 0.8309 0.048 Uiso 1 1 calc R
C3 C 0.2537(3) 1.11472(17) 0.8483(2) 0.0462(7) Uani 1 1 d .
H3B H 0.3014 1.1696 0.8487 0.055 Uiso 1 1 calc R
C9 C 0.3053(3) 0.33837(18) 0.73889(18) 0.0446(7) Uani 1 1 d .
H9A H 0.2661 0.2951 0.7033 0.053 Uiso 1 1 calc R
C7 C 0.4901(3) 0.45065(18) 0.76795(17) 0.0434(6) Uani 1 1 d .
H7A H 0.5768 0.4819 0.7517 0.052 Uiso 1 1 calc R
C2 C 0.2989(3) 1.05133(17) 0.90604(17) 0.0408(6) Uani 1 1 d .
H2B H 0.3740 1.0642 0.9457 0.049 Uiso 1 1 calc R
C19 C 0.2618(3) 0.6096(2) 0.61415(18) 0.0501(7) Uani 1 1 d .
H19A H 0.2287 0.5769 0.6626 0.075 Uiso 1 1 calc R
H19B H 0.3324 0.5746 0.5821 0.075 Uiso 1 1 calc R
H19C H 0.1750 0.6240 0.5798 0.075 Uiso 1 1 calc R
C20 C 0.3865(3) 0.7423(3) 0.56968(18) 0.0621(9) Uani 1 1 d .
H20A H 0.4353 0.7953 0.5892 0.093 Uiso 1 1 calc R
H20B H 0.2998 0.7575 0.5356 0.093 Uiso 1 1 calc R
H20C H 0.4575 0.7084 0.5368 0.093 Uiso 1 1 calc R

loop_
_atom_site_aniso_label
_atom_site_aniso_U_11
_atom_site_aniso_U_22
_atom_site_aniso_U_33
_atom_site_aniso_U_23
_atom_site_aniso_U_13
_atom_site_aniso_U_12
S1 0.0574(4) 0.0309(3) 0.0393(3) -0.0052(3) -0.0148(3) -0.0084(3)
O1 0.0275(7) 0.0349(9) 0.0346(8) -0.0014(7) 0.0016(7) -0.0071(7)
O2 0.0347(7) 0.0303(9) 0.0332(8) 0.0012(7) 0.0062(7) 0.0048(7)
N2 0.0324(9) 0.0276(10) 0.0249(9) -0.0034(8) -0.0061(7) -0.0019(8)
C14 0.0257(10) 0.0273(12) 0.0251(10) 0.0001(9) 0.0002(9) -0.0011(9)
N3 0.0276(8) 0.0246(10) 0.0246(9) -0.0023(8) 0.0013(7) -0.0048(8)
N1 0.0277(8) 0.0222(9) 0.0319(10) 0.0003(8) -0.0042(8) -0.0034(8)
N4 0.0280(8) 0.0318(10) 0.0244(9) -0.0031(8) 0.0021(8) 0.0025(8)
C1 0.0267(10) 0.0277(12) 0.0291(11) 0.0009(10) 0.0047(8) 0.0035(10)
C16 0.0282(10) 0.0237(11) 0.0213(10) 0.0057(9) -0.0034(8) 0.0034(9)
C13 0.0335(11) 0.0280(12) 0.0343(12) -0.0013(10) -0.0033(10) 0.0051(10)
C15 0.0252(10) 0.0320(13) 0.0229(10) -0.0030(10) 0.0032(9) 0.0015(10)
C6 0.0357(11) 0.0306(13) 0.0339(12) -0.0019(11) -0.0028(10) 0.0019(10)
C12 0.0325(10) 0.0223(11) 0.0332(11) 0.0003(10) 0.0013(9) 0.0042(10)
C11 0.0393(12) 0.0293(13) 0.0347(13) 0.0007(11) 0.0083(10) 0.0054(11)
C4 0.0476(14) 0.0370(14) 0.0431(14) 0.0095(13) 0.0006(12) 0.0125(12)
C17 0.0300(11) 0.0244(12) 0.0287(11) -0.0023(10) -0.0021(9) -0.0025(10)
N5 0.0363(10) 0.0529(13) 0.0278(10) -0.0019(10) 0.0018(8) -0.0010(10)
C18 0.0380(12) 0.0395(14) 0.0314(12) 0.0012(11) -0.0033(10) 0.0065(11)
C5 0.0437(13) 0.0442(15) 0.0369(13) 0.0035(12) -0.0057(11) 0.0054(12)
C8 0.0706(17) 0.0408(15) 0.0410(14) -0.0130(13) 0.0206(14) -0.0076(15)
C10 0.0396(12) 0.0261(12) 0.0549(16) 0.0017(12) 0.0079(12) -0.0054(11)
C3 0.0513(15) 0.0282(14) 0.0592(17) 0.0073(13) -0.0028(14) -0.0023(12)
C9 0.0554(15) 0.0316(14) 0.0467(15) -0.0087(12) -0.0021(13) -0.0071(12)
C7 0.0472(13) 0.0340(14) 0.0489(15) -0.0057(12) 0.0159(12) -0.0094(12)
C2 0.0414(13) 0.0308(13) 0.0500(15) 0.0037(12) -0.0078(11) -0.0025(11)
C19 0.0453(15) 0.069(2) 0.0360(14) -0.0151(14) 0.0003(11) -0.0010(15)
C20 0.0587(17) 0.087(2) 0.0403(15) 0.0108(17) 0.0121(14) -0.0007(18)

loop_
_atom_type_symbol
_atom_type_description
_atom_type_scat_dispersion_real
_atom_type_scat_dispersion_imag
_atom_type_scat_source
C C 0.0033 0.0016 'International Tables Vol C Tables 4.2.6.8 and 6.1.1.4'
H H 0.0000 0.0000 'International Tables Vol C Tables 4.2.6.8 and 6.1.1.4'
N N 0.0061 0.0033 'International Tables Vol C Tables 4.2.6.8 and 6.1.1.4'
O O 0.0106 0.0060 'International Tables Vol C Tables 4.2.6.8 and 6.1.1.4'
S S 0.1246 0.1234 'International Tables Vol C Tables 4.2.6.8 and 6.1.1.4'

loop_
_geom_angle_atom_site_label_1
_geom_angle_atom_site_label_2
_geom_angle_atom_site_label_3
_geom_angle
C15 N2 N3 121.95(17)
N4 C14 C16 107.53(18)
N4 C14 C13 110.51(18)
C16 C14 C13 110.42(17)
C16 N3 N2 119.77(18)
C15 N1 C1 130.81(19)
C17 N4 C14 121.95(18)
C2 C1 C6 118.9(2)
C2 C1 N1 125.3(2)
C6 C1 N1 115.8(2)
O1 C16 N3 122.2(2)
O1 C16 C14 121.51(19)
N3 C16 C14 116.28(18)
C12 C13 C14 111.79(17)
N1 C15 N2 115.10(19)
N1 C15 S1 127.67(18)
N2 C15 S1 117.20(16)
C5 C6 C1 120.4(2)
C7 C12 C11 118.2(2)
C7 C12 C13 121.1(2)
C11 C12 C13 120.6(2)
C10 C11 C12 120.7(2)
C3 C4 C5 118.7(2)
O2 C17 N4 122.7(2)
O2 C17 C18 120.7(2)
N4 C17 C18 116.50(19)
C20 N5 C19 111.1(2)
C20 N5 C18 111.3(2)
C19 N5 C18 111.2(2)
N5 C18 C17 113.9(2)
C6 C5 C4 120.8(2)
C7 C8 C9 120.3(2)
C9 C10 C11 120.1(2)
C4 C3 C2 121.9(2)
C10 C9 C8 119.4(2)
C12 C7 C8 121.4(2)
C3 C2 C1 119.4(2)

loop_
_geom_bond_atom_site_label_1
_geom_bond_atom_site_label_2
_geom_bond_distance
S1 C15 1.669(2)
O1 C16 1.227(3)
O2 C17 1.238(3)
N2 C15 1.364(3)
N2 N3 1.387(3)
C14 N4 1.449(3)
C14 C16 1.525(3)
C14 C13 1.533(3)
N3 C16 1.348(3)
N1 C15 1.345(3)
N1 C1 1.424(3)
N4 C17 1.334(3)
C1 C2 1.386(3)
C1 C6 1.391(3)
C13 C12 1.506(3)
C6 C5 1.371(4)
C12 C7 1.374(3)
C12 C11 1.394(3)
C11 C10 1.386(4)
C4 C3 1.359(4)
C4 C5 1.384(4)
C17 C18 1.504(3)
N5 C20 1.447(4)
N5 C19 1.454(4)
N5 C18 1.462(3)
C8 C7 1.376(4)
C8 C9 1.382(4)
C10 C9 1.377(4)
C3 C2 1.384(4)
